data_2243398
loop_
_publ_author_name
'Bogdanov, Georgii'
'Bustos, Jenna'
'Glebov, Viktor'
'Oskolkov, Evgenii'
'Tillotson, John P.'
'Timofeeva, Tatiana V.'

_publ_section_title
;
 Molecular and crystal structure, lattice energy and DFT calculations of
 two 2'-(nitrobenzoyloxy)acetophenone isomers
;
_journal_coeditor_code DJ2001
_journal_issue 6
_journal_name_full 'Acta Crystallographica Section E'
_journal_page_first 857
_journal_page_last 861
_journal_paper_doi 10.1107/S2056989020006295
_journal_volume 76
_journal_year 2020
_chemical_formula_iupac 'C15 H11 N O5, 0.07H2 O1'
_chemical_formula_moiety 'C15 H11 N O5, 0.07(H2 O1)'
_chemical_formula_sum 'C15 H11.15 N O5.07'
_chemical_formula_weight 286.58
_chemical_name_common
;
2'-(4-Nitrobenzoyloxy)acetophenone 0.07-hydrate
;
_chemical_name_systematic
;
2-Acetylphenyl 4-nitrobenzoate 0.07-hydrate
;
_space_group_crystal_system monoclinic
_space_group_IT_number 15
_space_group_name_Hall '-C 2yc'
_space_group_name_H-M_alt 'C 1 2/c 1'
_atom_sites_solution_hydrogens geom
_atom_sites_solution_primary dual
_atom_sites_solution_secondary difmap
_audit_creation_method
;
Olex2 1.2
(compiled 2018.05.29 svn.r3508 for OlexSys, GUI svn.r5506)
;
_cell_angle_alpha 90
_cell_angle_beta 111.080(3)
_cell_angle_gamma 90
_cell_formula_units_Z 8
_cell_length_a 26.225(6)
_cell_length_b 7.9955(17)
_cell_length_c 13.772(3)
_cell_measurement_reflns_used 5275
_cell_measurement_temperature 150(2)
_cell_measurement_theta_max 29.60
_cell_measurement_theta_min 2.68
_cell_volume 2694.5(10)
_computing_cell_refinement
;
SAINT (Bruker, 2016)
;
_computing_data_collection
;
APEX3 (Bruker, 2016)
;
_computing_data_reduction
;
SAINT (Bruker, 2016)
;
_computing_molecular_graphics
;
Mercury (Macrae et al., 2020)
;
_computing_publication_material
;
Mercury (Macrae et al., 2020)
;
_computing_structure_refinement
;
<i>SHELXL2017/1</i> (Sheldrick, 2015b),
<i>OLEX2</i> (Dolomanov <i>et al.</i>,  2009)
;
_computing_structure_solution
;
<i>SHELXT2017/1</i> (Sheldrick, 2015a)
;
_diffrn_ambient_temperature 150.15
_diffrn_measured_fraction_theta_full 0.998
_diffrn_measured_fraction_theta_max 0.988
_diffrn_measurement_device_type 'Bruker APEXII CCD'
_diffrn_measurement_method '\f and \w scans'
_diffrn_radiation_type MoK\a
_diffrn_radiation_wavelength 0.71073
_diffrn_reflns_av_R_equivalents 0.0559
_diffrn_reflns_av_unetI/netI 0.0376
_diffrn_reflns_limit_h_max 37
_diffrn_reflns_limit_h_min -36
_diffrn_reflns_limit_k_max 11
_diffrn_reflns_limit_k_min -11
_diffrn_reflns_limit_l_max 19
_diffrn_reflns_limit_l_min -19
_diffrn_reflns_number 22632
_diffrn_reflns_theta_full 25.242
_diffrn_reflns_theta_max 30.360
_diffrn_reflns_theta_min 2.680
_exptl_absorpt_coefficient_mu 0.108
_exptl_absorpt_correction_T_max 0.7459
_exptl_absorpt_correction_T_min 0.6870
_exptl_absorpt_correction_type multi-scan
_exptl_absorpt_process_details
;
(SADABS; Bruker, 2016)
;
_exptl_crystal_colour yellow
_exptl_crystal_density_diffrn 1.413
_exptl_crystal_description block
_exptl_crystal_F_000 1190
_exptl_crystal_size_max 0.21
_exptl_crystal_size_mid 0.18
_exptl_crystal_size_min 0.12
_refine_diff_density_max 0.276
_refine_diff_density_min -0.239
_refine_ls_extinction_method none
_refine_ls_goodness_of_fit_ref 1.046
_refine_ls_hydrogen_treatment refxyz
_refine_ls_matrix_type full
_refine_ls_number_parameters 244
_refine_ls_number_reflns 4010
_refine_ls_number_restraints 4
_refine_ls_restrained_S_all 1.046
_refine_ls_R_factor_all 0.0606
_refine_ls_R_factor_gt 0.0421
_refine_ls_shift/su_max 0.000
_refine_ls_shift/su_mean 0.000
_refine_ls_structure_factor_coef Fsqd
_refine_ls_weighting_details 'w=1/[\s^2^(Fo^2^)+(0.0487P)^2^+1.2105P] where P=(Fo^2^+2Fc^2^)/3'
_refine_ls_weighting_scheme calc
_refine_ls_wR_factor_gt 0.1060
_refine_ls_wR_factor_ref 0.1164
_reflns_number_gt 2983
_reflns_number_total 4010
_reflns_threshold_expression 'I > 2\s(I)'
_cod_data_source_file dj2001sup1.cif
_cod_data_source_block I
_cod_database_code 2243398
_shelx_space_group_comment
;
The symmetry employed for this shelxl refinement is uniquely defined
by the following loop, which should always be used as a source of
symmetry information in preference to the above space-group names.
They are only intended as comments.
;

loop_
_space_group_symop_operation_xyz
'x, y, z'
'-x, y, -z+1/2'
'x+1/2, y+1/2, z'
'-x+1/2, y+1/2, -z+1/2'
'-x, -y, -z'
'x, -y, z-1/2'
'-x+1/2, -y+1/2, -z'
'x+1/2, -y+1/2, z-1/2'

loop_
_atom_site_type_symbol
_atom_site_label
_atom_site_fract_x
_atom_site_fract_y
_atom_site_fract_z
_atom_site_U_iso_or_equiv
_atom_site_adp_type
_atom_site_calc_flag
_atom_site_occupancy
_atom_site_disorder_assembly
_atom_site_disorder_group
O O1 0.35357(3) 0.44264(11) 0.29788(7) 0.0308(2) Uani d 1 . .
O O2 0.42547(3) 0.33442(12) 0.26638(7) 0.0371(2) Uani d 1 . .
O O5 0.40200(4) 0.22975(12) 0.45589(8) 0.0418(2) Uani d 1 . .
O O3 0.24003(4) -0.15624(13) -0.10893(8) 0.0420(2) Uani d 1 . .
O O4 0.17571(4) -0.07242(14) -0.05770(8) 0.0455(3) Uani d 1 . .
N N1 0.22348(4) -0.07748(13) -0.04993(8) 0.0323(2) Uani d 1 . .
C C6 0.42127(4) 0.52092(15) 0.46672(9) 0.0271(2) Uani d 1 . .
C C7 0.33704(5) 0.21458(15) 0.18295(9) 0.0266(2) Uani d 1 . .
C C1 0.38789(5) 0.56226(15) 0.36503(9) 0.0280(2) Uani d 1 . .
C C14 0.37775(5) 0.33207(15) 0.25404(9) 0.0275(2) Uani d 1 . .
C C10 0.26387(5) 0.01845(14) 0.03499(9) 0.0281(2) Uani d 1 . .
C C12 0.35454(5) 0.11618(16) 0.11749(10) 0.0321(3) Uani d 1 . .
C C15 0.42406(5) 0.34790(16) 0.51033(10) 0.0304(3) Uani d 1 . .
C C9 0.24572(5) 0.10844(16) 0.10176(10) 0.0325(3) Uani d 1 . .
C C5 0.45180(5) 0.65194(17) 0.52810(10) 0.0327(3) Uani d 1 . .
C C11 0.31776(5) 0.01690(16) 0.04198(10) 0.0320(3) Uani d 1 . .
C C8 0.28291(5) 0.20799(16) 0.17673(10) 0.0313(3) Uani d 1 . .
C C4 0.44849(6) 0.81349(17) 0.48991(11) 0.0382(3) Uani d 1 . .
C C2 0.38375(6) 0.72310(17) 0.32635(11) 0.0355(3) Uani d 1 . .
C C3 0.41424(6) 0.84948(17) 0.38984(12) 0.0397(3) Uani d 1 . .
C C13 0.45479(7) 0.3244(2) 0.62472(11) 0.0419(3) Uani d 1 . .
O O6 0.500000 0.0754(11) 0.250000 0.040(2) Uani d 0.148(2) . .
H H6 0.474(2) 0.151(3) 0.256(8) 0.048 Uiso d 0.148(2) . .
H H5 0.4747(7) 0.626(2) 0.5957(13) 0.040(4) Uiso d 1 . .
H H12 0.3931(6) 0.1215(19) 0.1236(12) 0.038(4) Uiso d 1 . .
H H13A 0.4407(7) 0.398(2) 0.6677(14) 0.054(5) Uiso d 1 . .
H H2 0.3589(7) 0.745(2) 0.2553(14) 0.047(4) Uiso d 1 . .
H H3 0.4122(7) 0.961(2) 0.3652(13) 0.051(5) Uiso d 1 . .
H H11 0.3295(6) -0.048(2) -0.0046(12) 0.045(4) Uiso d 1 . .
H H13B 0.4515(7) 0.208(2) 0.6428(14) 0.057(5) Uiso d 1 . .
H H9 0.2081(7) 0.1025(19) 0.0956(12) 0.040(4) Uiso d 1 . .
H H4 0.4692(7) 0.901(2) 0.5340(13) 0.052(5) Uiso d 1 . .
H H8 0.2717(6) 0.273(2) 0.2253(12) 0.041(4) Uiso d 1 . .
H H13C 0.4953(9) 0.353(3) 0.6436(16) 0.074(6) Uiso d 1 . .

loop_
_atom_site_aniso_label
_atom_site_aniso_U_11
_atom_site_aniso_U_22
_atom_site_aniso_U_33
_atom_site_aniso_U_12
_atom_site_aniso_U_13
_atom_site_aniso_U_23
O1 0.0267(4) 0.0308(4) 0.0320(4) -0.0018(3) 0.0072(3) -0.0082(4)
O2 0.0277(4) 0.0466(6) 0.0372(5) -0.0066(4) 0.0119(4) -0.0124(4)
O5 0.0580(6) 0.0288(5) 0.0387(5) -0.0050(4) 0.0177(5) -0.0028(4)
O3 0.0455(5) 0.0399(5) 0.0357(5) -0.0030(4) 0.0085(4) -0.0104(4)
O4 0.0296(5) 0.0521(6) 0.0491(6) -0.0116(4) 0.0072(4) -0.0051(5)
N1 0.0325(5) 0.0279(5) 0.0311(5) -0.0047(4) 0.0050(4) 0.0009(4)
C6 0.0260(5) 0.0281(6) 0.0286(6) -0.0013(4) 0.0116(4) -0.0052(5)
C7 0.0277(5) 0.0264(5) 0.0256(5) -0.0025(4) 0.0096(4) -0.0011(4)
C1 0.0262(5) 0.0282(6) 0.0297(6) -0.0021(4) 0.0101(4) -0.0067(5)
C14 0.0285(5) 0.0289(6) 0.0243(5) -0.0018(4) 0.0088(4) -0.0023(4)
C10 0.0276(5) 0.0243(5) 0.0292(6) -0.0046(4) 0.0064(4) -0.0012(4)
C12 0.0261(5) 0.0355(6) 0.0358(6) -0.0024(5) 0.0127(5) -0.0067(5)
C15 0.0327(6) 0.0312(6) 0.0304(6) 0.0023(5) 0.0152(5) -0.0021(5)
C9 0.0263(6) 0.0346(6) 0.0386(7) -0.0053(5) 0.0139(5) -0.0032(5)
C5 0.0312(6) 0.0370(7) 0.0309(6) -0.0041(5) 0.0124(5) -0.0086(5)
C11 0.0312(6) 0.0316(6) 0.0335(6) -0.0012(5) 0.0120(5) -0.0070(5)
C8 0.0303(6) 0.0333(6) 0.0336(6) -0.0038(5) 0.0153(5) -0.0063(5)
C4 0.0428(7) 0.0335(7) 0.0429(8) -0.0110(6) 0.0212(6) -0.0148(6)
C2 0.0390(7) 0.0313(6) 0.0354(7) 0.0028(5) 0.0125(6) -0.0002(5)
C3 0.0508(8) 0.0262(6) 0.0471(8) -0.0023(6) 0.0238(7) -0.0027(6)
C13 0.0488(8) 0.0444(8) 0.0318(7) 0.0086(6) 0.0138(6) 0.0034(6)
O6 0.037(5) 0.033(5) 0.044(5) 0.000 0.008(4) 0.000

loop_
_atom_type_symbol
_atom_type_description
_atom_type_scat_dispersion_real
_atom_type_scat_dispersion_imag
_atom_type_scat_source
C C 0.0033 0.0016 'International Tables Vol C Tables 4.2.6.8 and 6.1.1.4'
H H 0.0000 0.0000 'International Tables Vol C Tables 4.2.6.8 and 6.1.1.4'
N N 0.0061 0.0033 'International Tables Vol C Tables 4.2.6.8 and 6.1.1.4'
O O 0.0106 0.0060 'International Tables Vol C Tables 4.2.6.8 and 6.1.1.4'

loop_
_geom_angle_atom_site_label_1
_geom_angle_atom_site_label_2
_geom_angle_atom_site_label_3
_geom_angle_site_symmetry_1
_geom_angle_site_symmetry_3
_geom_angle
_geom_angle_publ_flag
C14 O1 C1 . . 116.52(9) ?
O3 N1 C10 . . 117.89(10) ?
O4 N1 O3 . . 123.86(11) ?
O4 N1 C10 . . 118.25(11) ?
C1 C6 C15 . . 122.83(10) ?
C1 C6 C5 . . 116.31(11) ?
C5 C6 C15 . . 120.85(11) ?
C12 C7 C14 . . 117.11(10) ?
C8 C7 C14 . . 122.48(11) ?
C8 C7 C12 . . 120.32(11) ?
C6 C1 O1 . . 121.30(11) ?
C2 C1 O1 . . 115.86(11) ?
C2 C1 C6 . . 122.72(11) ?
O1 C14 C7 . . 111.42(10) ?
O2 C14 O1 . . 124.01(11) ?
O2 C14 C7 . . 124.44(11) ?
C9 C10 N1 . . 118.48(10) ?
C9 C10 C11 . . 123.20(11) ?
C11 C10 N1 . . 118.30(11) ?
C7 C12 H12 . . 119.1(9) ?
C11 C12 C7 . . 120.47(11) ?
C11 C12 H12 . . 120.4(9) ?
O5 C15 C6 . . 121.75(11) ?
O5 C15 C13 . . 120.46(12) ?
C6 C15 C13 . . 117.79(11) ?
C10 C9 C8 . . 118.44(11) ?
C10 C9 H9 . . 120.3(9) ?
C8 C9 H9 . . 121.2(9) ?
C6 C5 H5 . . 117.4(10) ?
C4 C5 C6 . . 121.56(13) ?
C4 C5 H5 . . 121.1(10) ?
C10 C11 C12 . . 117.74(11) ?
C10 C11 H11 . . 121.6(9) ?
C12 C11 H11 . . 120.7(9) ?
C7 C8 H8 . . 119.4(9) ?
C9 C8 C7 . . 119.71(11) ?
C9 C8 H8 . . 120.9(9) ?
C5 C4 H4 . . 119.9(10) ?
C3 C4 C5 . . 120.25(12) ?
C3 C4 H4 . . 119.9(10) ?
C1 C2 C3 . . 119.19(13) ?
C1 C2 H2 . . 119.0(10) ?
C3 C2 H2 . . 121.8(10) ?
C4 C3 C2 . . 119.95(13) ?
C4 C3 H3 . . 119.2(10) ?
C2 C3 H3 . . 120.9(10) ?
C15 C13 H13A . . 112.0(10) ?
C15 C13 H13B . . 108.9(11) ?
C15 C13 H13C . . 110.8(11) ?
H13A C13 H13B . . 109.1(15) ?
H13A C13 H13C . . 106.8(16) ?
H13B C13 H13C . . 109.1(15) ?
H6 O6 H6 . 2_655 99(3) ?

loop_
_geom_bond_atom_site_label_1
_geom_bond_atom_site_label_2
_geom_bond_site_symmetry_2
_geom_bond_distance
_geom_bond_publ_flag
O1 C1 . 1.4076(14) ?
O1 C14 . 1.3503(14) ?
O2 C14 . 1.2011(14) ?
O5 C15 . 1.2154(15) ?
O3 N1 . 1.2242(15) ?
O4 N1 . 1.2192(14) ?
N1 C10 . 1.4788(15) ?
C6 C1 . 1.3981(17) ?
C6 C15 . 1.4994(18) ?
C6 C5 . 1.4022(17) ?
C7 C14 . 1.4928(16) ?
C7 C12 . 1.3928(17) ?
C7 C8 . 1.3922(16) ?
C1 C2 . 1.3813(18) ?
C10 C9 . 1.3801(18) ?
C10 C11 . 1.3818(17) ?
C12 C11 . 1.3857(17) ?
C12 H12 . 0.985(15) ?
C15 C13 . 1.5010(19) ?
C9 C8 . 1.3879(17) ?
C9 H9 . 0.960(16) ?
C5 C4 . 1.386(2) ?
C5 H5 . 0.932(17) ?
C11 H11 . 0.960(16) ?
C8 H8 . 0.971(16) ?
C4 C3 . 1.378(2) ?
C4 H4 . 0.958(18) ?
C2 C3 . 1.3865(19) ?
C2 H2 . 0.976(17) ?
C3 H3 . 0.945(18) ?
C13 H13A . 0.998(19) ?
C13 H13B . 0.976(19) ?
C13 H13C . 1.02(2) ?
O6 H6 . 0.941(14) ?
O6 H6 2_655 0.941(14) ?

loop_
_geom_hbond_atom_site_label_D
_geom_hbond_atom_site_label_H
_geom_hbond_atom_site_label_A
_geom_hbond_site_symmetry_A
_geom_hbond_distance_DH
_geom_hbond_distance_HA
_geom_hbond_distance_DA
_geom_hbond_angle_DHA
_geom_hbond_publ_flag
O6 H6 O2 . 0.941(14) 1.977(16) 2.912(6) 172.5(19) yes
C13 H13A O2 6_566 0.998(19) 2.638(19) 3.594(2) 160.6(14) yes
C11 H11 O5 6 0.960(16) 2.600(17) 3.4725(17) 151.3(12) yes

loop_
_geom_torsion_atom_site_label_1
_geom_torsion_atom_site_label_2
_geom_torsion_atom_site_label_3
_geom_torsion_atom_site_label_4
_geom_torsion_site_symmetry_1
_geom_torsion_site_symmetry_2
_geom_torsion_site_symmetry_3
_geom_torsion_site_symmetry_4
_geom_torsion
_geom_torsion_publ_flag
O1 C1 C2 C3 . . . . 176.78(11) ?
O3 N1 C10 C9 . . . . 179.69(11) ?
O3 N1 C10 C11 . . . . 1.29(17) ?
O4 N1 C10 C9 . . . . 0.32(17) ?
O4 N1 C10 C11 . . . . -178.08(12) ?
N1 C10 C9 C8 . . . . -175.42(11) ?
N1 C10 C11 C12 . . . . 175.74(11) ?
C6 C1 C2 C3 . . . . 0.8(2) ?
C6 C5 C4 C3 . . . . 0.7(2) ?
C7 C12 C11 C10 . . . . -0.5(2) ?
C1 O1 C14 O2 . . . . -2.64(17) ?
C1 O1 C14 C7 . . . . -178.76(10) ?
C1 C6 C15 O5 . . . . 8.35(18) ?
C1 C6 C15 C13 . . . . -171.09(12) ?
C1 C6 C5 C4 . . . . 0.58(18) ?
C1 C2 C3 C4 . . . . 0.5(2) ?
C14 O1 C1 C6 . . . . -77.59(14) ?
C14 O1 C1 C2 . . . . 106.36(13) ?
C14 C7 C12 C11 . . . . -173.34(12) ?
C14 C7 C8 C9 . . . . 173.48(12) ?
C10 C9 C8 C7 . . . . -0.10(19) ?
C12 C7 C14 O1 . . . . 167.74(11) ?
C12 C7 C14 O2 . . . . -8.35(19) ?
C12 C7 C8 C9 . . . . -2.88(19) ?
C15 C6 C1 O1 . . . . 1.58(17) ?
C15 C6 C1 C2 . . . . 177.36(12) ?
C15 C6 C5 C4 . . . . -178.13(12) ?
C9 C10 C11 C12 . . . . -2.58(19) ?
C5 C6 C1 O1 . . . . -177.11(10) ?
C5 C6 C1 C2 . . . . -1.33(18) ?
C5 C6 C15 O5 . . . . -173.02(12) ?
C5 C6 C15 C13 . . . . 7.54(17) ?
C5 C4 C3 C2 . . . . -1.3(2) ?
C11 C10 C9 C8 . . . . 2.9(2) ?
C8 C7 C14 O1 . . . . -8.72(16) ?
C8 C7 C14 O2 . . . . 175.18(12) ?
C8 C7 C12 C11 . . . . 3.2(2) ?

_cod_database_fobs_code 2243398
